data_4302922
loop_
_publ_author_name
'Ming-Hsi Chiang'
'Yu-Chiao Liu'
'Shu-Ting Yang'
'Gene-Hsiang Lee'

_publ_section_title
;
Biomimetic Model Featuring the NH Proton and Bridging Hydride Related to a
Proposed Intermediate in Enzymatic H2 Production by Fe-Only Hydrogenase
;
_journal_name_full 'Inorganic Chemistry'
_journal_page_first 7604
_journal_page_last 7612
_journal_paper_doi 10.1021/ic900564q
_journal_volume 48
_journal_year 2009
_chemical_formula_sum 'C42 H82 B4 F16 Fe4 N6 O8 P4 S4'
_chemical_formula_weight 1621.90
_chemical_name_systematic
; 
 ? 
;
_space_group_IT_number 2
_symmetry_cell_setting triclinic
_symmetry_space_group_name_Hall '-P 1'
_symmetry_space_group_name_H-M 'P -1'
_atom_sites_solution_hydrogens geom
_atom_sites_solution_primary direct
_atom_sites_solution_secondary difmap
_audit_creation_method SHELXL-97
_cell_angle_alpha 107.990(2)
_cell_angle_beta 94.040(2)
_cell_angle_gamma 113.709(2)
_cell_formula_units_Z 1
_cell_length_a 12.0713(5)
_cell_length_b 12.7630(5)
_cell_length_c 14.1186(5)
_cell_measurement_reflns_used all
_cell_measurement_temperature 150(2)
_cell_measurement_theta_max 25.00
_cell_measurement_theta_min 1.00
_cell_volume 1846.32(13)
_computing_cell_refinement DENZO-SMN
_computing_data_collection 'NONIUS COLLECT'
_computing_data_reduction DENZO-SMN
_computing_molecular_graphics 'Bruker SHELXTL'
_computing_publication_material 'Bruker SHELXTL'
_computing_structure_refinement 'SHELXL-97 (Sheldrick, 1997)'
_computing_structure_solution 'SHELXS-97 (Sheldrick, 1990)'
_diffrn_ambient_temperature 150(2)
_diffrn_measured_fraction_theta_full 0.988
_diffrn_measured_fraction_theta_max 0.988
_diffrn_measurement_device_type 'NONIUS KappaCCD'
_diffrn_measurement_method '\w scans'
_diffrn_radiation_monochromator graphite
_diffrn_radiation_source 'fine-focus sealed tube'
_diffrn_radiation_type MoK\a
_diffrn_radiation_wavelength 0.71073
_diffrn_reflns_av_R_equivalents 0.0326
_diffrn_reflns_av_sigmaI/netI 0.0338
_diffrn_reflns_limit_h_max 14
_diffrn_reflns_limit_h_min -14
_diffrn_reflns_limit_k_max 15
_diffrn_reflns_limit_k_min -15
_diffrn_reflns_limit_l_max 16
_diffrn_reflns_limit_l_min -16
_diffrn_reflns_number 17715
_diffrn_reflns_theta_full 25.00
_diffrn_reflns_theta_max 25.00
_diffrn_reflns_theta_min 1.56
_exptl_absorpt_coefficient_mu 1.056
_exptl_absorpt_correction_T_max 0.790
_exptl_absorpt_correction_T_min 0.737
_exptl_absorpt_correction_type multi-scan
_exptl_crystal_colour red
_exptl_crystal_density_diffrn 1.459
_exptl_crystal_density_meas ?
_exptl_crystal_density_method 'not measured'
_exptl_crystal_description block
_exptl_crystal_F_000 832
_exptl_crystal_size_max 0.25
_exptl_crystal_size_mid 0.25
_exptl_crystal_size_min 0.22
_refine_diff_density_max 1.236
_refine_diff_density_min -1.113
_refine_diff_density_rms 0.151
_refine_ls_extinction_method none
_refine_ls_goodness_of_fit_ref 1.018
_refine_ls_hydrogen_treatment mixed
_refine_ls_matrix_type full
_refine_ls_number_parameters 367
_refine_ls_number_reflns 6428
_refine_ls_number_restraints 16
_refine_ls_restrained_S_all 1.021
_refine_ls_R_factor_all 0.1225
_refine_ls_R_factor_gt 0.1031
_refine_ls_shift/su_max 0.005
_refine_ls_shift/su_mean 0.001
_refine_ls_structure_factor_coef Fsqd
_refine_ls_weighting_details 'calc w=1/[\s^2^(Fo^2^)+(0.1962P)^2^+6.1445P] where P=(Fo^2^+2Fc^2^)/3'
_refine_ls_weighting_scheme calc
_refine_ls_wR_factor_gt 0.2985
_refine_ls_wR_factor_ref 0.3227
_reflns_number_gt 4834
_reflns_number_total 6428
_reflns_threshold_expression >2sigma(I)
_cod_data_source_file ic900564q_si_003.cif
_cod_data_source_block ic13337
_cod_depositor_comments
;
The following automatic conversions were performed:
'_symmetry_cell_setting' value 'Triclinic' changed to 'triclinic'
according to '/home/saulius/struct/CIF-dictionaries/cif_core.dic'
dictionary named 'cif_core.dic' version 2.4.1 from 2010-06-29.

Automatic conversion script
Id: cif_fix_enum 1527 2010-12-29 10:47:43Z saulius 

The following automatic conversions were performed:

'_exptl_crystal_density_meas' value 'not_measured' was changed to '?'
- the value is perceived as not measured.

Automatic conversion script
Id: cif_fix_values 3008 2015-01-20 13:52:24Z robertas 
;
_cod_original_cell_volume 1846.32(12)
_cod_database_code 4302922

loop_
_symmetry_equiv_pos_as_xyz
'x, y, z'
'-x, -y, -z'

loop_
_atom_site_label
_atom_site_type_symbol
_atom_site_fract_x
_atom_site_fract_y
_atom_site_fract_z
_atom_site_U_iso_or_equiv
_atom_site_adp_type
_atom_site_occupancy
_atom_site_symmetry_multiplicity
_atom_site_calc_flag
_atom_site_refinement_flags
_atom_site_disorder_assembly
_atom_site_disorder_group
Fe1 Fe 2.06783(12) 0.85922(10) 1.19587(9) 0.0687(4) Uani 1 1 d . . .
Fe2 Fe 1.93041(11) 0.65697(10) 1.21802(9) 0.0669(4) Uani 1 1 d . . .
H1A H 1.958(9) 0.804(9) 1.252(7) 0.100 Uiso 1 1 d . . .
S1 S 1.95453(19) 0.67531(17) 1.06414(15) 0.0637(5) Uani 1 1 d . . .
S2 S 1.8594(2) 0.25714(18) 0.75155(16) 0.0678(5) Uani 1 1 d . . .
P1 P 2.2175(2) 0.95274(19) 1.12377(17) 0.0699(6) Uani 1 1 d . . .
P2 P 1.9393(3) 0.6823(3) 1.38362(19) 0.0844(7) Uani 1 1 d . . .
O1 O 1.9191(8) 0.9688(7) 1.1351(7) 0.112(3) Uani 1 1 d . . .
O2 O 2.2048(9) 1.0665(7) 1.3902(6) 0.113(3) Uani 1 1 d . . .
O3 O 1.6697(8) 0.6068(9) 1.1868(7) 0.112(3) Uani 1 1 d . . .
O4 O 1.8794(7) 0.3996(6) 1.1584(7) 0.098(2) Uani 1 1 d . . .
N1 N 1.6948(9) 0.4796(9) 0.8409(8) 0.114(4) Uani 1 1 d . . .
H1B H 1.6276 0.4031 0.8255 0.137 Uiso 1 1 calc R . .
C1 C 1.9779(10) 0.9283(8) 1.1596(8) 0.083(2) Uani 1 1 d . . .
C2 C 2.1490(11) 0.9860(9) 1.3151(8) 0.085(3) Uani 1 1 d . . .
C3 C 1.7711(10) 0.6259(9) 1.1983(7) 0.082(3) Uani 1 1 d . . .
C4 C 1.8986(8) 0.4988(8) 1.1809(7) 0.072(2) Uani 1 1 d . . .
C5 C 1.8158(8) 0.6700(8) 0.9968(6) 0.070(2) Uani 1 1 d . . .
H5A H 1.7865 0.7222 1.0454 0.084 Uiso 1 1 calc R . .
H5B H 1.8371 0.7037 0.9426 0.084 Uiso 1 1 calc R . .
C6 C 1.7107(9) 0.5371(9) 0.9486(9) 0.094(3) Uani 1 1 d . . .
H6A H 1.7278 0.4864 0.9827 0.113 Uiso 1 1 calc R . .
H6B H 1.6317 0.5382 0.9623 0.113 Uiso 1 1 calc R . .
C7 C 1.7963(10) 0.4462(9) 0.8110(7) 0.083(3) Uani 1 1 d . . .
H7A H 1.7832 0.4166 0.7356 0.099 Uiso 1 1 calc R . .
H7B H 1.8766 0.5213 0.8395 0.099 Uiso 1 1 calc R . .
C8 C 1.8046(9) 0.3501(8) 0.8459(7) 0.075(2) Uani 1 1 d . . .
H8A H 1.7221 0.2965 0.8531 0.090 Uiso 1 1 calc R . .
H8B H 1.8630 0.3896 0.9133 0.090 Uiso 1 1 calc R . .
C9 C 1.6478(13) 0.5345(14) 0.7872(10) 0.128(4) Uani 1 1 d D . .
H9A H 1.7186 0.6082 0.7862 0.153 Uiso 1 1 calc R . .
H9B H 1.5941 0.5634 0.8264 0.153 Uiso 1 1 calc R . .
C10 C 1.5753(15) 0.4578(16) 0.6798(11) 0.156(6) Uani 1 1 d D . .
H10A H 1.4988 0.3871 0.6781 0.187 Uiso 1 1 calc R . .
H10B H 1.6254 0.4258 0.6381 0.187 Uiso 1 1 calc R . .
C11 C 1.543(2) 0.541(2) 0.639(2) 0.245(14) Uani 1 1 d D . .
H11A H 1.5845 0.5519 0.5830 0.367 Uiso 1 1 calc R . .
H11B H 1.5704 0.6214 0.6937 0.367 Uiso 1 1 calc R . .
H11C H 1.4529 0.5038 0.6134 0.367 Uiso 1 1 calc R . .
C12 C 2.2137(12) 0.8706(11) 0.9945(8) 0.101(3) Uani 1 1 d . . .
H12A H 2.1442 0.8640 0.9488 0.152 Uiso 1 1 calc R . .
H12B H 2.2030 0.7880 0.9871 0.152 Uiso 1 1 calc R . .
H12C H 2.2917 0.9149 0.9769 0.152 Uiso 1 1 calc R . .
C13 C 2.2320(16) 1.0981(12) 1.1268(14) 0.143(6) Uani 1 1 d . . .
H13A H 2.2932 1.1294 1.0880 0.214 Uiso 1 1 calc R . .
H13B H 2.2594 1.1562 1.1978 0.214 Uiso 1 1 calc R . .
H13C H 2.1515 1.0888 1.0964 0.214 Uiso 1 1 calc R . .
C14 C 2.3742(11) 0.9895(14) 1.1847(12) 0.127(5) Uani 1 1 d . . .
H14A H 2.4314 1.0145 1.1412 0.190 Uiso 1 1 calc R . .
H14B H 2.3742 0.9168 1.1945 0.190 Uiso 1 1 calc R . .
H14C H 2.4010 1.0570 1.2512 0.190 Uiso 1 1 calc R . .
C15 C 2.038(2) 0.8447(14) 1.4782(10) 0.156(7) Uani 1 1 d . . .
H15A H 2.0306 0.8475 1.5476 0.234 Uiso 1 1 calc R . .
H15B H 2.0087 0.9005 1.4628 0.234 Uiso 1 1 calc R . .
H15C H 2.1246 0.8705 1.4733 0.234 Uiso 1 1 calc R . .
C16 C 2.0130(17) 0.6084(17) 1.4333(9) 0.139(6) Uani 1 1 d . . .
H16A H 2.0232 0.6366 1.5077 0.209 Uiso 1 1 calc R . .
H16B H 2.0946 0.6290 1.4164 0.209 Uiso 1 1 calc R . .
H16C H 1.9617 0.5191 1.4032 0.209 Uiso 1 1 calc R . .
C17 C 1.7897(16) 0.650(2) 1.4196(11) 0.163(7) Uani 1 1 d . . .
H17A H 1.7246 0.5751 1.3672 0.245 Uiso 1 1 calc R . .
H17B H 1.7704 0.7195 1.4255 0.245 Uiso 1 1 calc R . .
H17C H 1.7939 0.6398 1.4854 0.245 Uiso 1 1 calc R . .
B1 B 1.9372(13) 0.7133(11) 0.7142(9) 0.089(3) Uani 1 1 d . . .
F1 F 2.0545(10) 0.7440(12) 0.6945(8) 0.175(4) Uani 1 1 d . . .
F2 F 1.9439(6) 0.7346(5) 0.8136(4) 0.0923(15) Uani 1 1 d . . .
F3 F 1.9105(10) 0.7938(7) 0.6847(5) 0.135(3) Uani 1 1 d . . .
F4 F 1.8757(9) 0.5966(7) 0.6516(6) 0.138(3) Uani 1 1 d . . .
B2 B 1.5108(9) 1.2523(10) 1.0033(13) 0.138(6) Uiso 1 1 d D . .
F5 F 1.4849(14) 1.1472(11) 1.0162(12) 0.108(4) Uiso 0.50 1 d PD A 1
F6 F 1.6308(9) 1.3209(13) 1.0383(13) 0.106(4) Uiso 0.50 1 d PD A 1
F7 F 1.528(3) 1.253(3) 0.9105(16) 0.208(10) Uiso 0.50 1 d PD A 1
F8 F 1.452(2) 1.316(2) 1.039(2) 0.168(8) Uiso 0.50 1 d PD A 1
F5' F 1.4407(15) 1.1314(11) 0.9663(13) 0.127(5) Uiso 0.50 1 d PD A 2
F6' F 1.4250(14) 1.2863(17) 0.9872(16) 0.129(6) Uiso 0.50 1 d PD A 2
F7' F 1.538(3) 1.314(3) 1.1039(15) 0.227(11) Uiso 0.50 1 d PD A 2
F8' F 1.6221(10) 1.2918(14) 0.9906(13) 0.108(4) Uiso 0.50 1 d PD A 2
N2 N 1.199(2) 1.081(2) 0.641(2) 0.271(12) Uiso 1 1 d D . .
C18 C 1.271(2) 1.076(2) 0.694(2) 0.233(12) Uiso 1 1 d D . .
C19 C 1.292(2) 1.005(2) 0.7533(19) 0.216(10) Uiso 1 1 d D . .
H19A H 1.2251 0.9801 0.7888 0.324 Uiso 1 1 calc R . .
H19B H 1.3718 1.0560 0.8034 0.324 Uiso 1 1 calc R . .
H19C H 1.2948 0.9311 0.7065 0.324 Uiso 1 1 calc R . .
N3 N 1.350(3) 0.713(3) 0.715(2) 0.288(13) Uiso 1 1 d D . .
C20 C 1.344(4) 0.735(4) 0.643(3) 0.33(2) Uiso 1 1 d D . .
C21 C 1.378(3) 0.803(3) 0.572(3) 0.318(19) Uiso 1 1 d D . .
H21A H 1.4447 0.7904 0.5419 0.477 Uiso 1 1 calc R . .
H21B H 1.4070 0.8916 0.6098 0.477 Uiso 1 1 calc R . .
H21C H 1.3056 0.7731 0.5171 0.477 Uiso 1 1 calc R . .

loop_
_atom_site_aniso_label
_atom_site_aniso_U_11
_atom_site_aniso_U_22
_atom_site_aniso_U_33
_atom_site_aniso_U_23
_atom_site_aniso_U_13
_atom_site_aniso_U_12
Fe1 0.0956(9) 0.0548(6) 0.0765(8) 0.0323(5) 0.0405(6) 0.0437(6)
Fe2 0.0886(8) 0.0657(7) 0.0784(8) 0.0415(6) 0.0504(6) 0.0486(6)
S1 0.0815(12) 0.0581(10) 0.0738(11) 0.0348(9) 0.0427(10) 0.0403(9)
S2 0.0863(13) 0.0615(11) 0.0767(12) 0.0344(9) 0.0391(10) 0.0432(10)
P1 0.0861(14) 0.0530(11) 0.0757(13) 0.0308(10) 0.0271(11) 0.0293(10)
P2 0.120(2) 0.0969(17) 0.0824(15) 0.0532(13) 0.0617(14) 0.0709(16)
O1 0.129(6) 0.075(4) 0.149(7) 0.037(4) 0.022(5) 0.066(5)
O2 0.172(8) 0.082(5) 0.093(5) 0.020(4) 0.029(5) 0.073(5)
O3 0.108(5) 0.161(8) 0.128(6) 0.079(6) 0.074(5) 0.092(5)
O4 0.100(5) 0.061(4) 0.144(6) 0.046(4) 0.033(4) 0.038(3)
N1 0.102(6) 0.095(6) 0.128(8) -0.006(5) -0.009(5) 0.068(5)
C1 0.108(7) 0.061(5) 0.098(6) 0.035(5) 0.035(5) 0.050(5)
C2 0.131(8) 0.064(5) 0.085(6) 0.032(5) 0.043(6) 0.061(6)
C3 0.105(7) 0.094(6) 0.092(6) 0.050(5) 0.062(5) 0.067(6)
C4 0.075(5) 0.072(5) 0.091(6) 0.044(4) 0.041(4) 0.039(4)
C5 0.089(5) 0.069(5) 0.073(5) 0.036(4) 0.034(4) 0.044(4)
C6 0.081(6) 0.076(6) 0.128(8) 0.029(6) 0.051(6) 0.041(5)
C7 0.117(7) 0.085(6) 0.078(5) 0.030(5) 0.035(5) 0.073(6)
C8 0.087(5) 0.064(5) 0.092(6) 0.037(4) 0.048(5) 0.041(4)
C9 0.115(9) 0.131(11) 0.154(12) 0.047(10) 0.047(9) 0.073(9)
C10 0.113(11) 0.167(16) 0.155(14) 0.041(12) -0.001(10) 0.049(10)
C11 0.21(2) 0.32(4) 0.23(3) 0.11(3) 0.00(2) 0.14(3)
C12 0.117(8) 0.093(7) 0.089(7) 0.035(6) 0.045(6) 0.038(6)
C13 0.191(14) 0.104(9) 0.213(16) 0.104(10) 0.132(13) 0.094(10)
C14 0.092(7) 0.127(10) 0.164(12) 0.090(10) 0.026(8) 0.025(7)
C15 0.25(2) 0.120(11) 0.090(8) 0.029(8) 0.051(10) 0.082(12)
C16 0.219(16) 0.205(16) 0.093(8) 0.078(9) 0.072(9) 0.165(15)
C17 0.180(14) 0.29(2) 0.114(10) 0.109(13) 0.103(10) 0.157(16)
B1 0.125(10) 0.077(7) 0.086(7) 0.043(6) 0.048(7) 0.050(7)
F1 0.167(8) 0.221(11) 0.161(8) 0.083(8) 0.089(7) 0.090(8)
F2 0.129(4) 0.095(4) 0.077(3) 0.046(3) 0.043(3) 0.059(3)
F3 0.244(9) 0.127(5) 0.088(4) 0.055(4) 0.049(5) 0.120(6)
F4 0.219(9) 0.098(5) 0.110(5) 0.033(4) 0.066(5) 0.084(5)

loop_
_atom_type_symbol
_atom_type_description
_atom_type_scat_dispersion_real
_atom_type_scat_dispersion_imag
_atom_type_scat_source
C C 0.0033 0.0016 'International Tables Vol C Tables 4.2.6.8 and 6.1.1.4'
H H 0.0000 0.0000 'International Tables Vol C Tables 4.2.6.8 and 6.1.1.4'
B B 0.0013 0.0007 'International Tables Vol C Tables 4.2.6.8 and 6.1.1.4'
N N 0.0061 0.0033 'International Tables Vol C Tables 4.2.6.8 and 6.1.1.4'
O O 0.0106 0.0060 'International Tables Vol C Tables 4.2.6.8 and 6.1.1.4'
F F 0.0171 0.0103 'International Tables Vol C Tables 4.2.6.8 and 6.1.1.4'
P P 0.1023 0.0942 'International Tables Vol C Tables 4.2.6.8 and 6.1.1.4'
S S 0.1246 0.1234 'International Tables Vol C Tables 4.2.6.8 and 6.1.1.4'
Fe Fe 0.3463 0.8444 'International Tables Vol C Tables 4.2.6.8 and 6.1.1.4'

loop_
_geom_angle_atom_site_label_1
_geom_angle_atom_site_label_2
_geom_angle_atom_site_label_3
_geom_angle
_geom_angle_site_symmetry_1
_geom_angle_site_symmetry_3
_geom_angle_publ_flag
C1 Fe1 C2 93.2(4) . . ?
C1 Fe1 P1 90.8(3) . . ?
C2 Fe1 P1 88.8(3) . . ?
C1 Fe1 S2 166.8(3) . 2_967 ?
C2 Fe1 S2 90.5(3) . 2_967 ?
P1 Fe1 S2 102.00(9) . 2_967 ?
C1 Fe1 S1 93.2(3) . . ?
C2 Fe1 S1 168.6(3) . . ?
P1 Fe1 S1 100.53(8) . . ?
S2 Fe1 S1 81.26(8) 2_967 . ?
C1 Fe1 Fe2 111.7(3) . . ?
C2 Fe1 Fe2 113.2(3) . . ?
P1 Fe1 Fe2 146.60(8) . . ?
S2 Fe1 Fe2 55.32(7) 2_967 . ?
S1 Fe1 Fe2 55.64(6) . . ?
C3 Fe2 C4 94.5(4) . . ?
C3 Fe2 P2 91.2(3) . . ?
C4 Fe2 P2 92.9(3) . . ?
C3 Fe2 S2 166.3(3) . 2_967 ?
C4 Fe2 S2 99.0(3) . 2_967 ?
P2 Fe2 S2 90.01(10) . 2_967 ?
C3 Fe2 S1 95.0(3) . . ?
C4 Fe2 S1 97.6(3) . . ?
P2 Fe2 S1 167.32(11) . . ?
S2 Fe2 S1 81.35(8) 2_967 . ?
C3 Fe2 Fe1 111.6(3) . . ?
C4 Fe2 Fe1 142.7(3) . . ?
P2 Fe2 Fe1 111.79(9) . . ?
S2 Fe2 Fe1 55.52(6) 2_967 . ?
S1 Fe2 Fe1 55.59(6) . . ?
C5 S1 Fe1 111.9(3) . . ?
C5 S1 Fe2 111.2(3) . . ?
Fe1 S1 Fe2 68.77(7) . . ?
C8 S2 Fe2 111.8(3) . 2_967 ?
C8 S2 Fe1 116.6(3) . 2_967 ?
Fe2 S2 Fe1 69.16(7) 2_967 2_967 ?
C13 P1 C12 105.3(7) . . ?
C13 P1 C14 102.8(8) . . ?
C12 P1 C14 99.8(7) . . ?
C13 P1 Fe1 114.2(4) . . ?
C12 P1 Fe1 118.0(4) . . ?
C14 P1 Fe1 114.7(4) . . ?
C16 P2 C17 110.0(8) . . ?
C16 P2 C15 97.8(8) . . ?
C17 P2 C15 100.6(9) . . ?
C16 P2 Fe2 117.0(4) . . ?
C17 P2 Fe2 113.6(5) . . ?
C15 P2 Fe2 115.6(5) . . ?
C9 N1 C6 111.0(9) . . ?
C9 N1 C7 120.7(11) . . ?
C6 N1 C7 114.3(8) . . ?
O1 C1 Fe1 178.2(10) . . ?
O2 C2 Fe1 177.4(10) . . ?
O3 C3 Fe2 179.2(10) . . ?
O4 C4 Fe2 179.3(10) . . ?
C6 C5 S1 111.4(6) . . ?
N1 C6 C5 114.7(9) . . ?
C8 C7 N1 114.5(9) . . ?
C7 C8 S2 109.2(6) . . ?
N1 C9 C10 117.7(13) . . ?
C9 C10 C11 106.5(15) . . ?
F4 B1 F2 116.1(9) . . ?
F4 B1 F3 115.0(11) . . ?
F2 B1 F3 112.9(9) . . ?
F4 B1 F1 101.6(10) . . ?
F2 B1 F1 109.7(12) . . ?
F3 B1 F1 99.1(10) . . ?
F8' B2 F8 128.0(16) . . ?
F8' B2 F6' 130.6(15) . . ?
F8 B2 F6' 30.9(13) . . ?
F8' B2 F6 28.5(9) . . ?
F8 B2 F6 110.0(16) . . ?
F6' B2 F6 128.5(14) . . ?
F8' B2 F5 106.0(12) . . ?
F8 B2 F5 120.6(17) . . ?
F6' B2 F5 122.0(13) . . ?
F6 B2 F5 106.7(13) . . ?
F8' B2 F5' 117.4(14) . . ?
F8 B2 F5' 114.1(16) . . ?
F6' B2 F5' 98.7(14) . . ?
F6 B2 F5' 132.6(14) . . ?
F5 B2 F5' 33.8(8) . . ?
F8' B2 F7' 97.3(18) . . ?
F8 B2 F7' 61.8(17) . . ?
F6' B2 F7' 92.6(18) . . ?
F6 B2 F7' 68.9(16) . . ?
F5 B2 F7' 91.6(19) . . ?
F5' B2 F7' 119(2) . . ?
F8' B2 F7 61.9(14) . . ?
F8 B2 F7 111(2) . . ?
F6' B2 F7 85.6(17) . . ?
F6 B2 F7 87.8(16) . . ?
F5 B2 F7 116.0(18) . . ?
F5' B2 F7 92.3(18) . . ?
F7' B2 F7 148(2) . . ?
N2 C18 C19 146(2) . . ?
N3 C20 C21 159(3) . . ?

loop_
_geom_bond_atom_site_label_1
_geom_bond_atom_site_label_2
_geom_bond_distance
_geom_bond_site_symmetry_2
_geom_bond_publ_flag
Fe1 C1 1.786(10) . ?
Fe1 C2 1.795(11) . ?
Fe1 P1 2.236(2) . ?
Fe1 S2 2.273(2) 2_967 ?
Fe1 S1 2.281(2) . ?
Fe1 Fe2 2.5770(15) . ?
Fe2 C3 1.782(11) . ?
Fe2 C4 1.786(9) . ?
Fe2 P2 2.248(3) . ?
Fe2 S2 2.268(3) 2_967 ?
Fe2 S1 2.282(2) . ?
S1 C5 1.832(9) . ?
S2 C8 1.843(8) . ?
S2 Fe2 2.268(3) 2_967 ?
S2 Fe1 2.273(2) 2_967 ?
P1 C13 1.778(12) . ?
P1 C12 1.788(10) . ?
P1 C14 1.829(13) . ?
P2 C16 1.778(12) . ?
P2 C17 1.831(14) . ?
P2 C15 1.892(16) . ?
O1 C1 1.124(11) . ?
O2 C2 1.143(12) . ?
O3 C3 1.137(12) . ?
O4 C4 1.124(10) . ?
N1 C9 1.406(17) . ?
N1 C6 1.429(15) . ?
N1 C7 1.497(12) . ?
C5 C6 1.544(13) . ?
C7 C8 1.490(12) . ?
C9 C10 1.494(9) . ?
C10 C11 1.517(10) . ?
B1 F4 1.325(14) . ?
B1 F2 1.334(13) . ?
B1 F3 1.358(14) . ?
B1 F1 1.384(16) . ?
B2 F8' 1.279(9) . ?
B2 F8 1.298(10) . ?
B2 F6' 1.305(9) . ?
B2 F6 1.312(9) . ?
B2 F5 1.323(9) . ?
B2 F5' 1.326(9) . ?
B2 F7' 1.333(10) . ?
B2 F7 1.345(10) . ?
N2 C18 1.145(10) . ?
C18 C19 1.485(10) . ?
N3 C20 1.152(10) . ?
C20 C21 1.497(10) . ?
